data_7247934
loop_
_publ_author_name
'Li, Fangxiu'
'Sun, Yue'
'Sun, Xiaoxia'
'Hu, Yu'

_publ_section_title
;
 Self-assembled bamboo-like carbon nanotubes based on chiral H8BINOL
 sensors to recognize cinchonidine efficiently by diastereoisomer
 complexes
;
_journal_issue 2
_journal_name_full 'RSC Advances'
_journal_page_first 1134
_journal_page_last 1140
_journal_paper_doi 10.1039/D3RA08143E
_journal_volume 14
_journal_year 2024
_chemical_absolute_configuration unk
_chemical_formula_moiety 'C32 H30 O2, 3.6[CH3CH2OH]'
_chemical_formula_sum 'C39.2 H51.6 O5.6'
_chemical_formula_weight 612.40
_chemical_name_systematic 'R- (3,3'-phenyl)-5,5'6,6',7',8,8'-octahydro-[1,1'-dinaphthalene]-2,2'-diol'
_space_group_crystal_system monoclinic
_space_group_IT_number 4
_space_group_name_Hall 'P 2yb'
_space_group_name_H-M_alt 'P 1 21 1'
_atom_sites_solution_hydrogens geom
_atom_sites_solution_primary iterative
_audit_creation_date 2023-11-12
_audit_creation_method
;
Olex2 1.5
(compiled 2023.08.24 svn.re1ec1418 for OlexSys, GUI svn.r6817)
;
_audit_update_record
;
2023-11-14 deposited with the CCDC.	2023-12-20 downloaded from the CCDC.
;
_cell_angle_alpha 90
_cell_angle_beta 102.026(3)
_cell_angle_gamma 90
_cell_formula_units_Z 2
_cell_length_a 12.328(2)
_cell_length_b 8.7496(15)
_cell_length_c 15.981(3)
_cell_measurement_reflns_used 2433
_cell_measurement_temperature 296.15
_cell_measurement_theta_max 21.421
_cell_measurement_theta_min 2.338
_cell_volume 1686.0(5)
_computing_cell_refinement 'SAINT v8.34A (Bruker, 2013)'
_computing_data_reduction 'SAINT v8.34A (Bruker, 2013)'
_computing_molecular_graphics 'Olex2 1.5 (Dolomanov et al., 2009)'
_computing_publication_material 'Olex2 1.5 (Dolomanov et al., 2009)'
_computing_structure_refinement 'SHELXL 2018/3 (Sheldrick, 2015)'
_computing_structure_solution 'olex2.solve 1.5 (Bourhis et al., 2015)'
_diffrn_ambient_temperature 296.15
_diffrn_measured_fraction_theta_full 0.997
_diffrn_measured_fraction_theta_max 0.980
_diffrn_measurement_device_type 'SuperNova (Mo) X-ray Source, EosS2'
_diffrn_radiation_type MoK\a
_diffrn_radiation_wavelength 0.71073
_diffrn_reflns_av_R_equivalents 0.0262
_diffrn_reflns_av_unetI/netI 0.0565
_diffrn_reflns_Laue_measured_fraction_full 0.997
_diffrn_reflns_Laue_measured_fraction_max 0.980
_diffrn_reflns_limit_h_max 15
_diffrn_reflns_limit_h_min -15
_diffrn_reflns_limit_k_max 11
_diffrn_reflns_limit_k_min -11
_diffrn_reflns_limit_l_max 14
_diffrn_reflns_limit_l_min -20
_diffrn_reflns_number 10244
_diffrn_reflns_point_group_measured_fraction_full 0.921
_diffrn_reflns_point_group_measured_fraction_max 0.872
_diffrn_reflns_theta_full 25.242
_diffrn_reflns_theta_max 27.587
_diffrn_reflns_theta_min 1.303
_diffrn_source_current 30.0
_diffrn_source_power 1.5
_diffrn_source_voltage 50.0
_exptl_absorpt_coefficient_mu 0.079
_exptl_absorpt_correction_T_max 0.7456
_exptl_absorpt_correction_T_min 0.6047
_exptl_absorpt_correction_type multi-scan
_exptl_absorpt_process_details
;
SADABS-2014/5 (Bruker,2014/5) was used for absorption correction.
wR2(int) was 0.1270 before and 0.0412 after correction.
The Ratio of minimum to maximum transmission is 0.8110.
The \l/2 correction factor is 0.00150.
;
_exptl_crystal_colour colourless
_exptl_crystal_colour_primary colourless
_exptl_crystal_density_diffrn 1.206
_exptl_crystal_description block
_exptl_crystal_F_000 663
_exptl_crystal_preparation Luminescent
_exptl_crystal_recrystallization_method 'Vapour deposition'
_exptl_crystal_size_max 0.42
_exptl_crystal_size_mid 0.23
_exptl_crystal_size_min 0.12
_refine_diff_density_max 0.575
_refine_diff_density_min -0.314
_refine_diff_density_rms 0.111
_refine_ls_abs_structure_details
;
 Refined as an inversion twin.
;
_refine_ls_abs_structure_Flack 0(3)
_refine_ls_extinction_coef 0.065(11)
_refine_ls_extinction_expression Fc^*^=kFc[1+0.001xFc^2^\l^3^/sin(2\q)]^-1/4^
_refine_ls_extinction_method 'SHELXL-2018/3 (Sheldrick 2018)'
_refine_ls_goodness_of_fit_ref 1.015
_refine_ls_hydrogen_treatment constr
_refine_ls_matrix_type full
_refine_ls_number_parameters 348
_refine_ls_number_reflns 6805
_refine_ls_number_restraints 94
_refine_ls_restrained_S_all 1.017
_refine_ls_R_factor_all 0.1243
_refine_ls_R_factor_gt 0.0859
_refine_ls_shift/su_max 0.002
_refine_ls_shift/su_mean 0.000
_refine_ls_structure_factor_coef Fsqd
_refine_ls_weighting_details 'w=1/[\s^2^(Fo^2^)+(0.1816P)^2^] where P=(Fo^2^+2Fc^2^)/3'
_refine_ls_weighting_scheme calc
_refine_ls_wR_factor_gt 0.2423
_refine_ls_wR_factor_ref 0.2788
_reflns_Friedel_coverage 0.670
_reflns_Friedel_fraction_full 0.833
_reflns_Friedel_fraction_max 0.748
_reflns_number_gt 4025
_reflns_number_total 6805
_reflns_threshold_expression 'I > 2\s(I)'
_cod_data_source_file d3ra08143e2.cif
_cod_data_source_block 231024sunxx_0m_pl
_cod_original_formula_sum 'C39.20 H51.60 O5.60'
_cod_database_code 7247934
_shelx_shelxl_version_number 2018/3
_shelx_space_group_comment
;
The symmetry employed for this shelxl refinement is uniquely defined
by the following loop, which should always be used as a source of
symmetry information in preference to the above space-group names.
They are only intended as comments.
;
_shelx_estimated_absorpt_t_max 0.991
_shelx_estimated_absorpt_t_min 0.968
_olex2_refinement_description
;
1. Twinned data refinement
 Scales: 1(3)
 0(3)
2. Fixed Uiso
 At 1.2 times of:
  All C(H) groups, All C(H,H) groups
 At 1.5 times of:
  All O(H) groups
3. Restrained distances
 C11-C13 \\sim C11-C33
 with sigma of 0.02
 C10-C16 \\sim C10-C36
 with sigma of 0.02
 C16-C15 \\sim C36-C35
 with sigma of 0.02
 C13-C14 \\sim C33-C34
 with sigma of 0.02
 C15-C14 \\sim C35-C34
 with sigma of 0.02
 C11-C14 \\sim C11-C34
 with sigma of 0.04
 C10-C15 \\sim C10-C35
 with sigma of 0.04
 C16-C14 \\sim C36-C34
 with sigma of 0.04
 C13-C15 \\sim C33-C35
 with sigma of 0.04
 C16-C10 \\sim C36-C10
 with sigma of 0.02
 C36-C35 \\sim C15-C16
 with sigma of 0.02
 C35-C34 \\sim C14-C15
 with sigma of 0.02
 C14-C13 \\sim C33-C34
 with sigma of 0.02
 C13-C11 \\sim C33-C11
 with sigma of 0.02
4. Uiso/Uaniso restraints and constraints
C13 \\sim C15 \\sim C16 \\sim C14: within 2A with sigma of 0.01 and sigma for
terminal atoms of 0.02 within 2A
C36 \\sim C35 \\sim C34 \\sim C33: within 2A with sigma of 0.01 and sigma for
terminal atoms of 0.02 within 2A
Uanis(C13) \\sim Ueq, Uanis(C14) \\sim Ueq, Uanis(C15) \\sim Ueq, Uanis(C16)
\\sim Ueq: with sigma of 0.01 and sigma for terminal atoms of 0.02
Uanis(C33) \\sim Ueq, Uanis(C34) \\sim Ueq, Uanis(C35) \\sim Ueq, Uanis(C36)
\\sim Ueq: with sigma of 0.01 and sigma for terminal atoms of 0.02
5. Others
 Sof(C36)=Sof(H36A)=Sof(H36B)=Sof(C33)=Sof(H33A)=Sof(H33B)=Sof(C35)=Sof(H35A)=
 Sof(H35B)=Sof(C34)=Sof(H34A)=Sof(H34B)=1-FVAR(1)
 Sof(C16)=Sof(H16A)=Sof(H16B)=Sof(C13)=Sof(H13A)=Sof(H13B)=Sof(C15)=Sof(H15A)=
 Sof(H15B)=Sof(C14)=Sof(H14A)=Sof(H14B)=FVAR(1)
6.a Secondary CH2 refined with riding coordinates:
 C16(H16A,H16B), C19(H19A,H19B), C22(H22A,H22B), C13(H13A,H13B), C20(H20A,
 H20B), C21(H21A,H21B), C15(H15A,H15B), C14(H14A,H14B), C36(H36A,H36B),
 C33(H33A,H33B), C35(H35A,H35B), C34(H34A,H34B)
6.b Aromatic/amide H refined with riding coordinates:
 C24(H24), C12(H12), C3(H3), C30(H30), C5(H5), C1(H1A), C2(H2A), C6(H6),
 C31(H31), C28(H28), C29(H29), C32(H32)
6.c Idealised tetrahedral OH refined as rotating group:
 O1(H1), O2(H2)
;
_smtbx_masks_special_details
;
A solvent mask was calculated and 187 electrons were 
found in a volume of 632\%A^3^ in 1 void per unit cell. 
This is consistent with the presence of 
3.6[CH3CH2OH] per Asymmetric Unit 
which account for 187 electrons 
per unit cell.
;
_smtbx_masks_void_probe_radius 1.2
_smtbx_masks_void_truncation_radius 1.2
_olex2_submission_special_instructions 'No special instructions were received'

loop_
_space_group_symop_operation_xyz
'x, y, z'
'-x, y+1/2, -z'

loop_
_atom_site_label
_atom_site_type_symbol
_atom_site_fract_x
_atom_site_fract_y
_atom_site_fract_z
_atom_site_U_iso_or_equiv
_atom_site_adp_type
_atom_site_occupancy
_atom_site_site_symmetry_order
_atom_site_calc_flag
_atom_site_refinement_flags_posn
_atom_site_refinement_flags_adp
_atom_site_refinement_flags_occupancy
_atom_site_disorder_assembly
_atom_site_disorder_group
O1 O 0.7844(3) 0.1648(7) 0.3065(3) 0.0843(13) Uani 1 1 d . . . . .
H1 H 0.750123 0.090811 0.318951 0.126 Uiso 1 1 calc R U . . .
O2 O 0.9407(4) 0.5086(5) 0.2337(3) 0.0803(12) Uani 1 1 d . . . . .
H2 H 0.923963 0.573673 0.196307 0.120 Uiso 1 1 calc R U . . .
C24 C 1.0866(4) 0.1976(7) 0.1547(4) 0.0662(15) Uani 1 1 d . . . . .
H24 H 1.159027 0.171640 0.152240 0.079 Uiso 1 1 calc R U . . .
C23 C 1.0000(4) 0.0923(6) 0.1221(4) 0.0589(13) Uani 1 1 d . . . . .
C7 C 0.6037(4) 0.2637(7) 0.2475(3) 0.0597(13) Uani 1 1 d . . . . .
C8 C 0.7161(4) 0.2490(7) 0.2419(3) 0.0559(12) Uani 1 1 d . . . . .
C25 C 1.0674(4) 0.3363(7) 0.1897(4) 0.0600(13) Uani 1 1 d . . . . .
C11 C 0.5717(4) 0.4013(6) 0.1121(3) 0.0538(12) Uani 1 1 d D . . . .
C10 C 0.6850(4) 0.3800(6) 0.1076(3) 0.0516(11) Uani 1 1 d D . . . .
C12 C 0.5362(4) 0.3395(7) 0.1808(3) 0.0584(13) Uani 1 1 d . . . . .
H12 H 0.461551 0.349567 0.182417 0.070 Uiso 1 1 calc R U . . .
C4 C 0.5575(5) 0.2000(7) 0.3184(3) 0.0618(14) Uani 1 1 d . . . . .
C9 C 0.7543(4) 0.3027(6) 0.1737(3) 0.0557(13) Uani 1 1 d . . . . .
C16 C 0.7233(14) 0.430(3) 0.0297(12) 0.066(6) Uani 0.65(2) 1 d D U P A 1
H16A H 0.780213 0.507188 0.046456 0.079 Uiso 0.65(2) 1 calc R U P A 1
H16B H 0.757784 0.343389 0.007775 0.079 Uiso 0.65(2) 1 calc R U P A 1
C26 C 0.9606(4) 0.3736(7) 0.1974(4) 0.0609(14) Uani 1 1 d . . . . .
C27 C 1.1618(4) 0.4377(7) 0.2237(4) 0.0670(15) Uani 1 1 d . . . . .
C18 C 0.8933(4) 0.1291(6) 0.1286(3) 0.0558(12) Uani 1 1 d . . . . .
C19 C 0.8009(5) 0.0208(8) 0.0958(5) 0.0738(16) Uani 1 1 d . . . . .
H19A H 0.738819 0.078314 0.063522 0.089 Uiso 1 1 calc R U . . .
H19B H 0.776952 -0.024725 0.144319 0.089 Uiso 1 1 calc R U . . .
C17 C 0.8707(4) 0.2656(6) 0.1669(3) 0.0531(12) Uani 1 1 d . . . . .
C3 C 0.6071(6) 0.2318(9) 0.4033(4) 0.0835(19) Uani 1 1 d . . . . .
H3 H 0.672855 0.287247 0.415999 0.100 Uiso 1 1 calc R U . . .
C22 C 1.0287(6) -0.0538(8) 0.0821(5) 0.0782(17) Uani 1 1 d . . . . .
H22A H 1.093388 -0.099205 0.118672 0.094 Uiso 1 1 calc R U . . .
H22B H 1.047405 -0.030915 0.027437 0.094 Uiso 1 1 calc R U . . .
C30 C 1.3433(6) 0.6192(14) 0.2828(7) 0.113(3) Uani 1 1 d . . . . .
H30 H 1.405201 0.680284 0.302251 0.136 Uiso 1 1 calc R U . . .
C5 C 0.4652(6) 0.1124(10) 0.3024(5) 0.0844(19) Uani 1 1 d . . . . .
H5 H 0.429887 0.089732 0.246491 0.101 Uiso 1 1 calc R U . . .
C1 C 0.4687(8) 0.0935(11) 0.4520(6) 0.101(3) Uani 1 1 d . . . . .
H1A H 0.437344 0.058219 0.496522 0.121 Uiso 1 1 calc R U . . .
C2 C 0.5578(9) 0.1804(12) 0.4689(5) 0.114(3) Uani 1 1 d . . . . .
H2A H 0.588133 0.207578 0.525123 0.137 Uiso 1 1 calc R U . . .
C13 C 0.4956(11) 0.493(2) 0.0426(8) 0.068(4) Uani 0.65(2) 1 d D U P A 1
H13A H 0.499324 0.600743 0.058182 0.082 Uiso 0.65(2) 1 calc R U P A 1
H13B H 0.419659 0.459439 0.037515 0.082 Uiso 0.65(2) 1 calc R U P A 1
C6 C 0.4237(7) 0.0562(10) 0.3721(6) 0.099(2) Uani 1 1 d . . . . .
H6 H 0.362771 -0.009015 0.361649 0.118 Uiso 1 1 calc R U . . .
C31 C 1.2633(8) 0.6692(12) 0.2197(6) 0.116(3) Uani 1 1 d . . . . .
H31 H 1.267339 0.766832 0.197606 0.139 Uiso 1 1 calc R U . . .
C28 C 1.2446(6) 0.3941(10) 0.2914(5) 0.094(2) Uani 1 1 d . . . . .
H28 H 1.236944 0.302109 0.318810 0.113 Uiso 1 1 calc R U . . .
C29 C 1.3362(7) 0.4789(13) 0.3197(7) 0.118(3) Uani 1 1 d . . . . .
H29 H 1.392959 0.443288 0.363024 0.141 Uiso 1 1 calc R U . . .
C20 C 0.8287(7) -0.1058(10) 0.0399(7) 0.106(3) Uani 1 1 d . . . . .
H20A H 0.773575 -0.185850 0.036366 0.127 Uiso 1 1 calc R U . . .
H20B H 0.824258 -0.065993 -0.017398 0.127 Uiso 1 1 calc R U . . .
C21 C 0.9329(7) -0.1690(10) 0.0685(6) 0.102(2) Uani 1 1 d . . . . .
H21A H 0.945606 -0.244935 0.027369 0.123 Uiso 1 1 calc R U . . .
H21B H 0.933800 -0.221325 0.122140 0.123 Uiso 1 1 calc R U . . .
C32 C 1.1758(6) 0.5774(10) 0.1877(5) 0.092(2) Uani 1 1 d . . . . .
H32 H 1.123891 0.609818 0.140193 0.110 Uiso 1 1 calc R U . . .
C15 C 0.6388(11) 0.492(2) -0.0404(9) 0.086(4) Uani 0.65(2) 1 d D U P A 1
H15A H 0.650553 0.602068 -0.039896 0.104 Uiso 0.65(2) 1 calc R U P A 1
H15B H 0.656818 0.454748 -0.092946 0.104 Uiso 0.65(2) 1 calc R U P A 1
C14 C 0.5322(9) 0.472(2) -0.0480(8) 0.079(4) Uani 0.65(2) 1 d D U P A 1
H14A H 0.512439 0.370220 -0.069782 0.095 Uiso 0.65(2) 1 calc R U P A 1
H14B H 0.492439 0.545062 -0.088878 0.095 Uiso 0.65(2) 1 calc R U P A 1
C36 C 0.7297(19) 0.448(5) 0.0352(19) 0.045(6) Uani 0.35(2) 1 d D U P A 2
H36A H 0.794522 0.508447 0.059084 0.054 Uiso 0.35(2) 1 calc R U P A 2
H36B H 0.753737 0.364846 0.002944 0.054 Uiso 0.35(2) 1 calc R U P A 2
C33 C 0.4873(18) 0.457(4) 0.0379(16) 0.065(7) Uani 0.35(2) 1 d D U P A 2
H33A H 0.432309 0.518799 0.057914 0.078 Uiso 0.35(2) 1 calc R U P A 2
H33B H 0.449926 0.371457 0.005951 0.078 Uiso 0.35(2) 1 calc R U P A 2
C35 C 0.6503(14) 0.545(2) -0.0246(14) 0.060(5) Uani 0.35(2) 1 d D U P A 2
H35A H 0.680263 0.647427 -0.019382 0.072 Uiso 0.35(2) 1 calc R U P A 2
H35B H 0.652270 0.510043 -0.081921 0.072 Uiso 0.35(2) 1 calc R U P A 2
C34 C 0.5472(14) 0.556(3) -0.0208(15) 0.068(5) Uani 0.35(2) 1 d D U P A 2
H34A H 0.505561 0.540621 -0.078810 0.081 Uiso 0.35(2) 1 calc R U P A 2
H34B H 0.535802 0.661628 -0.006686 0.081 Uiso 0.35(2) 1 calc R U P A 2

loop_
_atom_site_aniso_label
_atom_site_aniso_U_11
_atom_site_aniso_U_22
_atom_site_aniso_U_33
_atom_site_aniso_U_23
_atom_site_aniso_U_13
_atom_site_aniso_U_12
O1 0.070(2) 0.109(4) 0.073(2) 0.031(3) 0.013(2) 0.010(3)
O2 0.075(2) 0.056(2) 0.109(3) -0.019(2) 0.016(2) 0.007(2)
C24 0.052(3) 0.063(3) 0.090(4) -0.003(3) 0.029(3) 0.001(3)
C23 0.061(3) 0.051(3) 0.070(3) 0.003(2) 0.026(3) 0.004(2)
C7 0.057(3) 0.066(3) 0.056(3) -0.014(3) 0.013(2) 0.000(3)
C8 0.052(3) 0.058(3) 0.058(3) 0.000(2) 0.013(2) 0.011(2)
C25 0.037(2) 0.062(3) 0.077(3) 0.002(3) 0.005(2) 0.006(2)
C11 0.055(3) 0.051(3) 0.057(3) 0.000(2) 0.013(2) 0.001(2)
C10 0.048(2) 0.041(2) 0.067(3) 0.004(2) 0.017(2) -0.001(2)
C12 0.054(3) 0.059(3) 0.066(3) 0.003(3) 0.020(2) 0.003(2)
C4 0.065(3) 0.059(3) 0.068(3) 0.002(3) 0.030(3) 0.017(3)
C9 0.047(3) 0.062(3) 0.059(3) -0.006(2) 0.013(2) 0.000(2)
C16 0.068(8) 0.064(9) 0.067(7) -0.001(6) 0.017(5) -0.004(6)
C26 0.049(3) 0.054(3) 0.081(3) -0.008(3) 0.015(2) 0.010(2)
C27 0.049(3) 0.059(3) 0.089(4) -0.004(3) 0.005(3) 0.003(3)
C18 0.054(3) 0.045(3) 0.070(3) 0.007(2) 0.017(2) -0.001(2)
C19 0.061(3) 0.062(4) 0.098(4) -0.003(3) 0.016(3) -0.013(3)
C17 0.050(3) 0.050(3) 0.059(3) -0.004(2) 0.012(2) -0.001(2)
C3 0.111(5) 0.079(5) 0.062(4) -0.001(3) 0.021(3) -0.004(4)
C22 0.081(4) 0.061(4) 0.100(4) 0.004(3) 0.037(3) 0.000(3)
C30 0.056(4) 0.131(8) 0.142(7) -0.054(7) -0.003(4) -0.004(5)
C5 0.082(4) 0.093(5) 0.089(4) -0.001(4) 0.042(3) -0.008(4)
C1 0.126(6) 0.103(6) 0.091(6) 0.013(5) 0.064(5) 0.001(5)
C2 0.161(9) 0.103(6) 0.086(5) 0.005(5) 0.047(5) 0.008(7)
C13 0.049(6) 0.070(8) 0.083(7) 0.014(5) 0.011(5) 0.006(5)
C6 0.098(5) 0.078(5) 0.134(7) 0.016(5) 0.056(5) -0.001(4)
C31 0.105(6) 0.105(6) 0.134(7) -0.004(6) 0.014(5) -0.047(6)
C28 0.081(4) 0.080(5) 0.110(5) -0.002(4) -0.008(4) 0.008(4)
C29 0.079(5) 0.106(7) 0.144(8) -0.037(6) -0.034(5) 0.003(5)
C20 0.093(5) 0.081(5) 0.145(7) -0.018(5) 0.026(5) -0.012(5)
C21 0.106(6) 0.072(5) 0.126(6) -0.045(4) 0.017(5) -0.002(4)
C32 0.069(4) 0.087(5) 0.111(5) 0.002(4) 0.000(4) -0.014(4)
C15 0.087(6) 0.091(7) 0.081(6) -0.005(6) 0.018(5) 0.000(6)
C14 0.068(5) 0.078(7) 0.087(6) 0.027(5) 0.006(4) 0.000(5)
C36 0.038(8) 0.043(9) 0.057(10) 0.004(7) 0.013(7) -0.015(7)
C33 0.047(9) 0.072(11) 0.075(10) 0.006(8) 0.010(7) 0.001(7)
C35 0.053(7) 0.048(8) 0.073(8) 0.000(6) -0.001(6) -0.011(6)
C34 0.060(7) 0.065(8) 0.075(8) 0.016(7) 0.007(6) -0.005(6)

loop_
_atom_type_symbol
_atom_type_description
_atom_type_scat_dispersion_real
_atom_type_scat_dispersion_imag
_atom_type_scat_source
C C 0.0033 0.0016 'International Tables Vol C Tables 4.2.6.8 and 6.1.1.4'
H H 0.0000 0.0000 'International Tables Vol C Tables 4.2.6.8 and 6.1.1.4'
O O 0.0106 0.0060 'International Tables Vol C Tables 4.2.6.8 and 6.1.1.4'

loop_
_geom_angle_atom_site_label_1
_geom_angle_atom_site_label_2
_geom_angle_atom_site_label_3
_geom_angle
_geom_angle_site_symmetry_1
_geom_angle_site_symmetry_3
_geom_angle_publ_flag
C8 O1 H1 109.5 . . ?
C26 O2 H2 109.5 . . ?
C23 C24 H24 118.7 . . ?
C25 C24 H24 118.7 . . ?
C25 C24 C23 122.6(5) . . ?
C24 C23 C22 118.7(5) . . ?
C18 C23 C24 118.4(5) . . ?
C18 C23 C22 122.9(5) . . ?
C8 C7 C4 123.6(5) . . ?
C12 C7 C8 116.0(5) . . ?
C12 C7 C4 120.5(5) . . ?
O1 C8 C7 116.7(5) . . ?
C9 C8 O1 121.2(4) . . ?
C9 C8 C7 121.8(5) . . ?
C24 C25 C26 119.4(5) . . ?
C24 C25 C27 119.4(5) . . ?
C26 C25 C27 121.1(5) . . ?
C10 C11 C13 119.5(6) . . ?
C10 C11 C33 122.2(10) . . ?
C12 C11 C10 117.9(4) . . ?
C12 C11 C13 122.6(7) . . ?
C12 C11 C33 118.6(9) . . ?
C11 C10 C16 119.3(7) . . ?
C11 C10 C36 120.5(9) . . ?
C9 C10 C11 118.6(4) . . ?
C9 C10 C16 121.9(7) . . ?
C9 C10 C36 120.8(9) . . ?
C7 C12 H12 117.8 . . ?
C11 C12 C7 124.4(5) . . ?
C11 C12 H12 117.8 . . ?
C3 C4 C7 120.7(6) . . ?
C5 C4 C7 120.8(5) . . ?
C5 C4 C3 118.5(6) . . ?
C8 C9 C10 121.2(4) . . ?
C8 C9 C17 118.7(5) . . ?
C10 C9 C17 119.8(5) . . ?
C10 C16 H16A 108.1 . . ?
C10 C16 H16B 108.1 . . ?
H16A C16 H16B 107.3 . . ?
C15 C16 C10 116.8(11) . . ?
C15 C16 H16A 108.1 . . ?
C15 C16 H16B 108.1 . . ?
O2 C26 C25 120.1(5) . . ?
O2 C26 C17 120.8(4) . . ?
C25 C26 C17 119.1(5) . . ?
C28 C27 C25 121.4(6) . . ?
C32 C27 C25 122.6(5) . . ?
C32 C27 C28 115.9(6) . . ?
C23 C18 C19 119.7(5) . . ?
C23 C18 C17 120.9(5) . . ?
C17 C18 C19 119.4(5) . . ?
C18 C19 H19A 108.5 . . ?
C18 C19 H19B 108.5 . . ?
C18 C19 C20 115.1(5) . . ?
H19A C19 H19B 107.5 . . ?
C20 C19 H19A 108.5 . . ?
C20 C19 H19B 108.5 . . ?
C26 C17 C9 120.5(4) . . ?
C18 C17 C9 119.9(4) . . ?
C18 C17 C26 119.5(4) . . ?
C4 C3 H3 120.1 . . ?
C2 C3 C4 119.8(8) . . ?
C2 C3 H3 120.1 . . ?
C23 C22 H22A 109.2 . . ?
C23 C22 H22B 109.2 . . ?
C23 C22 C21 112.1(5) . . ?
H22A C22 H22B 107.9 . . ?
C21 C22 H22A 109.2 . . ?
C21 C22 H22B 109.2 . . ?
C31 C30 H30 119.5 . . ?
C31 C30 C29 121.1(8) . . ?
C29 C30 H30 119.5 . . ?
C4 C5 H5 120.7 . . ?
C4 C5 C6 118.6(7) . . ?
C6 C5 H5 120.7 . . ?
C2 C1 H1A 119.9 . . ?
C2 C1 C6 120.3(8) . . ?
C6 C1 H1A 119.9 . . ?
C3 C2 H2A 119.7 . . ?
C1 C2 C3 120.7(8) . . ?
C1 C2 H2A 119.7 . . ?
C11 C13 H13A 109.6 . . ?
C11 C13 H13B 109.6 . . ?
C11 C13 C14 110.4(10) . . ?
H13A C13 H13B 108.1 . . ?
C14 C13 H13A 109.6 . . ?
C14 C13 H13B 109.6 . . ?
C5 C6 H6 119.0 . . ?
C1 C6 C5 121.9(8) . . ?
C1 C6 H6 119.0 . . ?
C30 C31 H31 120.1 . . ?
C30 C31 C32 119.9(10) . . ?
C32 C31 H31 120.1 . . ?
C27 C28 H28 118.6 . . ?
C29 C28 C27 122.8(8) . . ?
C29 C28 H28 118.6 . . ?
C30 C29 H29 120.9 . . ?
C28 C29 C30 118.2(8) . . ?
C28 C29 H29 120.9 . . ?
C19 C20 H20A 108.7 . . ?
C19 C20 H20B 108.7 . . ?
H20A C20 H20B 107.6 . . ?
C21 C20 C19 114.1(7) . . ?
C21 C20 H20A 108.7 . . ?
C21 C20 H20B 108.7 . . ?
C22 C21 H21A 108.6 . . ?
C22 C21 H21B 108.6 . . ?
C20 C21 C22 114.7(8) . . ?
C20 C21 H21A 108.6 . . ?
C20 C21 H21B 108.6 . . ?
H21A C21 H21B 107.6 . . ?
C27 C32 H32 119.1 . . ?
C31 C32 C27 121.8(8) . . ?
C31 C32 H32 119.1 . . ?
C16 C15 H15A 106.3 . . ?
C16 C15 H15B 106.3 . . ?
H15A C15 H15B 106.4 . . ?
C14 C15 C16 124.1(12) . . ?
C14 C15 H15A 106.3 . . ?
C14 C15 H15B 106.3 . . ?
C13 C14 H14A 109.4 . . ?
C13 C14 H14B 109.4 . . ?
C15 C14 C13 111.4(11) . . ?
C15 C14 H14A 109.4 . . ?
C15 C14 H14B 109.4 . . ?
H14A C14 H14B 108.0 . . ?
C10 C36 H36A 108.5 . . ?
C10 C36 H36B 108.5 . . ?
H36A C36 H36B 107.5 . . ?
C35 C36 C10 115.0(16) . . ?
C35 C36 H36A 108.5 . . ?
C35 C36 H36B 108.5 . . ?
C11 C33 H33A 110.0 . . ?
C11 C33 H33B 110.0 . . ?
C11 C33 C34 108.7(15) . . ?
H33A C33 H33B 108.3 . . ?
C34 C33 H33A 110.0 . . ?
C34 C33 H33B 110.0 . . ?
C36 C35 H35A 106.7 . . ?
C36 C35 H35B 106.7 . . ?
H35A C35 H35B 106.6 . . ?
C34 C35 C36 122.6(16) . . ?
C34 C35 H35A 106.7 . . ?
C34 C35 H35B 106.7 . . ?
C33 C34 H34A 106.0 . . ?
C33 C34 H34B 106.0 . . ?
C35 C34 C33 125.3(16) . . ?
C35 C34 H34A 106.0 . . ?
C35 C34 H34B 106.0 . . ?
H34A C34 H34B 106.3 . . ?

loop_
_geom_bond_atom_site_label_1
_geom_bond_atom_site_label_2
_geom_bond_distance
_geom_bond_site_symmetry_2
_geom_bond_publ_flag
O1 H1 0.8200 . ?
O1 C8 1.398(6) . ?
O2 H2 0.8200 . ?
O2 C26 1.360(7) . ?
C24 H24 0.9300 . ?
C24 C23 1.424(8) . ?
C24 C25 1.377(8) . ?
C23 C18 1.379(7) . ?
C23 C22 1.504(9) . ?
C7 C8 1.412(7) . ?
C7 C12 1.377(8) . ?
C7 C4 1.479(8) . ?
C8 C9 1.359(7) . ?
C25 C26 1.386(7) . ?
C25 C27 1.474(8) . ?
C11 C10 1.426(6) . ?
C11 C12 1.375(7) . ?
C11 C13 1.527(11) . ?
C11 C33 1.488(19) . ?
C10 C9 1.388(7) . ?
C10 C16 1.487(13) . ?
C10 C36 1.502(17) . ?
C12 H12 0.9300 . ?
C4 C3 1.395(8) . ?
C4 C5 1.352(9) . ?
C9 C17 1.498(7) . ?
C16 H16A 0.9700 . ?
C16 H16B 0.9700 . ?
C16 C15 1.466(14) . ?
C26 C17 1.461(8) . ?
C27 C28 1.378(9) . ?
C27 C32 1.377(10) . ?
C18 C19 1.491(8) . ?
C18 C17 1.395(7) . ?
C19 H19A 0.9700 . ?
C19 H19B 0.9700 . ?
C19 C20 1.507(11) . ?
C3 H3 0.9300 . ?
C3 C2 1.391(11) . ?
C22 H22A 0.9700 . ?
C22 H22B 0.9700 . ?
C22 C21 1.533(10) . ?
C30 H30 0.9300 . ?
C30 C31 1.328(13) . ?
C30 C29 1.373(15) . ?
C5 H5 0.9300 . ?
C5 C6 1.408(10) . ?
C1 H1A 0.9300 . ?
C1 C2 1.316(12) . ?
C1 C6 1.324(12) . ?
C2 H2A 0.9300 . ?
C13 H13A 0.9700 . ?
C13 H13B 0.9700 . ?
C13 C14 1.614(16) . ?
C6 H6 0.9300 . ?
C31 H31 0.9300 . ?
C31 C32 1.356(11) . ?
C28 H28 0.9300 . ?
C28 C29 1.348(11) . ?
C29 H29 0.9300 . ?
C20 H20A 0.9700 . ?
C20 H20B 0.9700 . ?
C20 C21 1.386(11) . ?
C21 H21A 0.9700 . ?
C21 H21B 0.9700 . ?
C32 H32 0.9300 . ?
C15 H15A 0.9700 . ?
C15 H15B 0.9700 . ?
C15 C14 1.306(13) . ?
C14 H14A 0.9700 . ?
C14 H14B 0.9700 . ?
C36 H36A 0.9700 . ?
C36 H36B 0.9700 . ?
C36 C35 1.484(18) . ?
C33 H33A 0.9700 . ?
C33 H33B 0.9700 . ?
C33 C34 1.57(2) . ?
C35 H35A 0.9700 . ?
C35 H35B 0.9700 . ?
C35 C34 1.289(17) . ?
C34 H34A 0.9700 . ?
C34 H34B 0.9700 . ?

loop_
_geom_torsion_atom_site_label_1
_geom_torsion_atom_site_label_2
_geom_torsion_atom_site_label_3
_geom_torsion_atom_site_label_4
_geom_torsion
_geom_torsion_site_symmetry_1
_geom_torsion_site_symmetry_2
_geom_torsion_site_symmetry_3
_geom_torsion_site_symmetry_4
_geom_torsion_publ_flag
O1 C8 C9 C10 176.9(5) . . . . ?
O1 C8 C9 C17 2.1(8) . . . . ?
O2 C26 C17 C9 1.0(8) . . . . ?
O2 C26 C17 C18 178.9(5) . . . . ?
C24 C23 C18 C19 -179.5(5) . . . . ?
C24 C23 C18 C17 -0.6(8) . . . . ?
C24 C23 C22 C21 167.4(6) . . . . ?
C24 C25 C26 O2 178.5(5) . . . . ?
C24 C25 C26 C17 -1.0(8) . . . . ?
C24 C25 C27 C28 -62.5(9) . . . . ?
C24 C25 C27 C32 114.2(7) . . . . ?
C23 C24 C25 C26 3.0(9) . . . . ?
C23 C24 C25 C27 178.7(5) . . . . ?
C23 C18 C19 C20 -13.3(9) . . . . ?
C23 C18 C17 C9 -179.7(5) . . . . ?
C23 C18 C17 C26 2.4(8) . . . . ?
C23 C22 C21 C20 40.5(10) . . . . ?
C7 C8 C9 C10 2.5(8) . . . . ?
C7 C8 C9 C17 -172.3(5) . . . . ?
C7 C4 C3 C2 175.2(7) . . . . ?
C7 C4 C5 C6 -179.1(6) . . . . ?
C8 C7 C12 C11 -0.9(8) . . . . ?
C8 C7 C4 C3 52.2(8) . . . . ?
C8 C7 C4 C5 -129.1(7) . . . . ?
C8 C9 C17 C26 -95.9(7) . . . . ?
C8 C9 C17 C18 86.2(6) . . . . ?
C25 C24 C23 C18 -2.2(9) . . . . ?
C25 C24 C23 C22 177.7(6) . . . . ?
C25 C26 C17 C9 -179.6(5) . . . . ?
C25 C26 C17 C18 -1.6(8) . . . . ?
C25 C27 C28 C29 174.7(7) . . . . ?
C25 C27 C32 C31 -179.8(7) . . . . ?
C11 C10 C9 C8 -0.5(8) . . . . ?
C11 C10 C9 C17 174.3(5) . . . . ?
C11 C10 C16 C15 -3(3) . . . . ?
C11 C10 C36 C35 4(4) . . . . ?
C11 C13 C14 C15 -48.7(18) . . . . ?
C11 C33 C34 C35 24(4) . . . . ?
C10 C11 C12 C7 2.8(8) . . . . ?
C10 C11 C13 C14 32.1(17) . . . . ?
C10 C11 C33 C34 -27(3) . . . . ?
C10 C9 C17 C26 89.2(6) . . . . ?
C10 C9 C17 C18 -88.7(7) . . . . ?
C10 C16 C15 C14 -18(3) . . . . ?
C10 C36 C35 C34 -8(5) . . . . ?
C12 C7 C8 O1 -176.4(5) . . . . ?
C12 C7 C8 C9 -1.8(8) . . . . ?
C12 C7 C4 C3 -129.2(6) . . . . ?
C12 C7 C4 C5 49.4(8) . . . . ?
C12 C11 C10 C9 -2.1(7) . . . . ?
C12 C11 C10 C16 173.3(15) . . . . ?
C12 C11 C10 C36 -179(2) . . . . ?
C12 C11 C13 C14 -149.2(11) . . . . ?
C12 C11 C33 C34 166.7(19) . . . . ?
C4 C7 C8 O1 2.1(8) . . . . ?
C4 C7 C8 C9 176.8(6) . . . . ?
C4 C7 C12 C11 -179.6(5) . . . . ?
C4 C3 C2 C1 4.4(13) . . . . ?
C4 C5 C6 C1 3.8(12) . . . . ?
C9 C10 C16 C15 172.2(15) . . . . ?
C9 C10 C36 C35 -172(2) . . . . ?
C16 C10 C9 C8 -175.7(15) . . . . ?
C16 C10 C9 C17 -1.0(17) . . . . ?
C16 C15 C14 C13 43(2) . . . . ?
C26 C25 C27 C28 113.2(7) . . . . ?
C26 C25 C27 C32 -70.1(9) . . . . ?
C27 C25 C26 O2 2.8(9) . . . . ?
C27 C25 C26 C17 -176.7(5) . . . . ?
C27 C28 C29 C30 4.4(14) . . . . ?
C18 C23 C22 C21 -12.7(9) . . . . ?
C18 C19 C20 C21 41.1(10) . . . . ?
C19 C18 C17 C9 -0.7(8) . . . . ?
C19 C18 C17 C26 -178.7(5) . . . . ?
C19 C20 C21 C22 -55.2(10) . . . . ?
C17 C18 C19 C20 167.8(6) . . . . ?
C3 C4 C5 C6 -0.5(10) . . . . ?
C22 C23 C18 C19 0.6(8) . . . . ?
C22 C23 C18 C17 179.5(5) . . . . ?
C30 C31 C32 C27 5.9(13) . . . . ?
C5 C4 C3 C2 -3.4(10) . . . . ?
C2 C1 C6 C5 -2.9(13) . . . . ?
C13 C11 C10 C9 176.7(9) . . . . ?
C13 C11 C10 C16 -8.0(18) . . . . ?
C13 C11 C12 C7 -175.9(10) . . . . ?
C6 C1 C2 C3 -1.2(14) . . . . ?
C31 C30 C29 C28 -1.3(15) . . . . ?
C28 C27 C32 C31 -2.9(11) . . . . ?
C29 C30 C31 C32 -3.7(14) . . . . ?
C32 C27 C28 C29 -2.3(11) . . . . ?
C36 C10 C9 C8 176(2) . . . . ?
C36 C10 C9 C17 -9(2) . . . . ?
C36 C35 C34 C33 -8(4) . . . . ?
C33 C11 C10 C9 -168.8(19) . . . . ?
C33 C11 C10 C36 15(3) . . . . ?
C33 C11 C12 C7 170.1(19) . . . . ?

loop_
_twin_individual_id
_twin_individual_mass_fraction_refined
1 1(3)
2 0(3)

loop_
_smtbx_masks_void_nr
_smtbx_masks_void_average_x
_smtbx_masks_void_average_y
_smtbx_masks_void_average_z
_smtbx_masks_void_volume
_smtbx_masks_void_count_electrons
_smtbx_masks_void_content
1 0.000 -0.180 0.500 632.1 187.4 '7.2 CH3CH2OH'
